data_7155236
loop_
_publ_author_name
'Xie, Jin'
'Xing, Xiao-Yu'
'Sha, Feng'
'Wu, Zhi-Yan'
'Wu, Xin-Yan'

_publ_section_title
;
 Enantioselective synthesis of spiro[indoline-3,4'-pyrano[2,3-c]pyrazole]
 derivatives via an organocatalytic asymmetric Michael/cyclization cascade
 reaction.
;
_journal_issue 35
_journal_name_full 'Organic &amp; biomolecular chemistry'
_journal_page_first 8346
_journal_page_last 8355
_journal_paper_doi 10.1039/c6ob01256f
_journal_volume 14
_journal_year 2016
_chemical_absolute_configuration rmad
_chemical_formula_moiety 'C43 H32 Br N5 O3'
_chemical_formula_sum 'C43 H32 Br N5 O3'
_chemical_formula_weight 746.64
_chemical_name_systematic
;
 ?
;
_space_group_crystal_system monoclinic
_space_group_IT_number 4
_space_group_name_Hall 'P 2yb'
_space_group_name_H-M_alt 'P 1 21 1'
_symmetry_space_group_name_Hall 'P 2yb'
_symmetry_space_group_name_H-M 'P 1 21 1'
_atom_sites_solution_hydrogens geom
_atom_sites_solution_primary direct
_audit_creation_date 2015-10-23
_audit_creation_method
;
Olex2 1.2
(compiled 2014.07.22 svn.r2960 for OlexSys, GUI svn.r4862)
;
_audit_update_record
;
2016-03-15 deposited with the CCDC.
2016-08-09 downloaded from the CCDC.
;
_cell_angle_alpha 90
_cell_angle_beta 92.527(3)
_cell_angle_gamma 90
_cell_formula_units_Z 4
_cell_length_a 13.218(2)
_cell_length_b 16.657(3)
_cell_length_c 16.344(3)
_cell_measurement_reflns_used 3563
_cell_measurement_temperature 296(2)
_cell_measurement_theta_max 20.730
_cell_measurement_theta_min 2.293
_cell_volume 3595.0(11)
_computing_cell_refinement 'SAINT v7.68A (Bruker, 2009)'
_computing_data_reduction 'SAINT v7.68A (Bruker, 2009)'
_computing_molecular_graphics 'Olex2 (Dolomanov et al., 2009)'
_computing_publication_material 'Olex2 (Dolomanov et al., 2009)'
_computing_structure_refinement 'XL (Sheldrick, 2008)'
_computing_structure_solution 'XS (Sheldrick, 2008)'
_diffrn_ambient_temperature 296.15
_diffrn_measured_fraction_theta_full 1.000
_diffrn_measured_fraction_theta_max 0.991
_diffrn_measurement_device_type 'Bruker APEX-II CCD'
_diffrn_measurement_method '\f and \w scans'
_diffrn_radiation_monochromator graphite
_diffrn_radiation_type MoK\a
_diffrn_radiation_wavelength 0.71073
_diffrn_reflns_av_R_equivalents 0.0554
_diffrn_reflns_av_unetI/netI 0.1414
_diffrn_reflns_Laue_measured_fraction_full 1.000
_diffrn_reflns_Laue_measured_fraction_max 0.991
_diffrn_reflns_limit_h_max 17
_diffrn_reflns_limit_h_min -17
_diffrn_reflns_limit_k_max 18
_diffrn_reflns_limit_k_min -21
_diffrn_reflns_limit_l_max 21
_diffrn_reflns_limit_l_min -20
_diffrn_reflns_number 29858
_diffrn_reflns_point_group_measured_fraction_full 0.968
_diffrn_reflns_point_group_measured_fraction_max 0.945
_diffrn_reflns_theta_full 26.000
_diffrn_reflns_theta_max 27.705
_diffrn_reflns_theta_min 1.542
_diffrn_standards_number 0
_exptl_absorpt_coefficient_mu 1.192
_exptl_absorpt_correction_T_max 0.7456
_exptl_absorpt_correction_T_min 0.6136
_exptl_absorpt_correction_type multi-scan
_exptl_absorpt_process_details
;
SADABS-2008/1 (Bruker,2008) was used for absorption correction.
wR2(int) was 0.0817 before and 0.0648 after correction.
The Ratio of minimum to maximum transmission is 0.8230.
The \l/2 correction factor is 0.0015.
;
_exptl_crystal_colour colourless
_exptl_crystal_density_diffrn 1.379
_exptl_crystal_description block
_exptl_crystal_F_000 1536
_exptl_crystal_size_max 0.15
_exptl_crystal_size_mid 0.12
_exptl_crystal_size_min 0.08
_refine_diff_density_max 0.287
_refine_diff_density_min -0.263
_refine_diff_density_rms 0.045
_refine_ls_abs_structure_details
;
 Flack x determined using 2776 quotients [(I+)-(I-)]/[(I+)+(I-)]
 (Parsons, Flack and Wagner, Acta Cryst. B69 (2013) 249-259).
;
_refine_ls_abs_structure_Flack -0.003(6)
_refine_ls_extinction_method none
_refine_ls_goodness_of_fit_ref 0.866
_refine_ls_hydrogen_treatment constr
_refine_ls_matrix_type full
_refine_ls_number_parameters 941
_refine_ls_number_reflns 15941
_refine_ls_number_restraints 1
_refine_ls_restrained_S_all 0.866
_refine_ls_R_factor_all 0.1338
_refine_ls_R_factor_gt 0.0474
_refine_ls_shift/su_max 0.001
_refine_ls_shift/su_mean 0.000
_refine_ls_structure_factor_coef Fsqd
_refine_ls_weighting_details 'w=1/[\s^2^(Fo^2^)] where P=(Fo^2^+2Fc^2^)/3'
_refine_ls_weighting_scheme calc
_refine_ls_wR_factor_gt 0.0811
_refine_ls_wR_factor_ref 0.1057
_reflns_Friedel_coverage 0.844
_reflns_Friedel_fraction_full 0.933
_reflns_Friedel_fraction_max 0.896
_reflns_number_gt 8148
_reflns_number_total 15941
_reflns_threshold_expression 'I > 2\s(I)'
_cod_data_source_file c6ob01256f2.cif
_cod_data_source_block mo_dm15790_0m
_cod_depositor_comments 'Adding full bibliography for 7155236.cif.'
_cod_original_cell_volume 3595.2(10)
_cod_database_code 7155236
_shelxl_version_number 2014-3
_shelx_space_group_comment
;
The symmetry employed for this shelxl refinement is uniquely defined
by the following loop, which should always be used as a source of
symmetry information in preference to the above space-group names.
They are only intended as comments.
;
_shelx_estimated_absorpt_t_max 0.911
_shelx_estimated_absorpt_t_min 0.841
_olex2_refinement_description
;
1. Fixed Uiso
 At 1.2 times of:
  All C(H) groups, All C(H,H) groups
 At 1.5 times of:
  All C(H,H,H) groups
2.a Secondary CH2 refined with riding coordinates:
 C17(H17A,H17B), C60(H60A,H60B)
2.b Aromatic/amide H refined with riding coordinates:
 C4(H4), C5(H5), C7(H7), C16(H16), C21(H21), C22(H22), C23(H23), C24(H24),
 C25(H25), C27(H27), C28(H28), C29(H29), C30(H30), C31(H31), C33(H33), C34(H34),
  C35(H35), C36(H36), C37(H37), C39(H39), C40(H40), C41(H41), C42(H42),
 C43(H43), C47(H47), C48(H48), C50(H50), C59(H59), C63(H63), C64(H64), C65(H65),
  C66(H66), C67(H67), C70(H70), C71(H71), C72(H72), C73(H73), C74(H74),
 C76(H76), C77(H77), C78(H78), C79(H79), C80(H80), C82(H82), C83(H83), C84(H84),
  C85(H85), C86(H86)
2.c Idealised Me refined as rotating group:
 C9(H9A,H9B,H9C), C18(H18A,H18B,H18C), C52(H52A,H52B,H52C), C61(H61A,H61B,H61C)
;
_olex2_submission_special_instructions 'No special instructions were received'

loop_
_space_group_symop_operation_xyz
'x, y, z'
'-x, y+1/2, -z'

loop_
_atom_site_label
_atom_site_type_symbol
_atom_site_fract_x
_atom_site_fract_y
_atom_site_fract_z
_atom_site_U_iso_or_equiv
_atom_site_adp_type
_atom_site_occupancy
_atom_site_site_symmetry_order
_atom_site_calc_flag
_atom_site_refinement_flags_posn
Br1 Br -0.57787(7) -0.43814(4) -0.21117(4) 0.0763(3) Uani 1 1 d .
O1 O -0.5118(3) -0.1228(2) -0.5294(2) 0.0427(10) Uani 1 1 d .
O2 O -0.3279(3) -0.2997(2) -0.6580(2) 0.0422(9) Uani 1 1 d .
O3 O -0.4421(3) -0.3781(3) -0.8675(3) 0.0594(12) Uani 1 1 d .
N1 N -0.5861(3) -0.2076(2) -0.4372(3) 0.0359(11) Uani 1 1 d .
N2 N -0.1836(4) -0.2234(3) -0.4902(3) 0.0492(13) Uani 1 1 d .
N3 N -0.1943(4) -0.2541(3) -0.5683(3) 0.0451(12) Uani 1 1 d .
N4 N -0.4690(3) -0.3340(2) -0.7392(3) 0.0364(11) Uani 1 1 d .
N5 N -0.6823(4) -0.3142(3) -0.6287(4) 0.0690(17) Uani 1 1 d .
C1 C -0.5205(4) -0.1875(3) -0.4979(3) 0.0351(13) Uani 1 1 d .
C2 C -0.4590(4) -0.2635(3) -0.5188(3) 0.0359(13) Uani 1 1 d .
C3 C -0.4871(4) -0.3191(3) -0.4511(3) 0.0347(13) Uani 1 1 d .
C4 C -0.4481(4) -0.3935(3) -0.4308(4) 0.0441(15) Uani 1 1 d .
H4 H -0.4025 -0.4184 -0.4644 0.053 Uiso 1 1 calc R
C5 C -0.4772(5) -0.4307(3) -0.3602(4) 0.0496(15) Uani 1 1 d .
H5 H -0.4518 -0.4810 -0.3454 0.060 Uiso 1 1 calc R
C6 C -0.5439(5) -0.3922(3) -0.3125(4) 0.0463(16) Uani 1 1 d .
C7 C -0.5870(5) -0.3189(3) -0.3329(3) 0.0454(15) Uani 1 1 d .
H7 H -0.6341 -0.2949 -0.3001 0.054 Uiso 1 1 calc R
C8 C -0.5575(4) -0.2831(3) -0.4035(4) 0.0390(14) Uani 1 1 d .
C9 C -0.2932(5) -0.1852(4) -0.3802(4) 0.0667(19) Uani 1 1 d .
H9A H -0.3221 -0.1325 -0.3859 0.100 Uiso 1 1 calc GR
H9B H -0.2297 -0.1819 -0.3495 0.100 Uiso 1 1 calc GR
H9C H -0.3386 -0.2193 -0.3520 0.100 Uiso 1 1 calc GR
C10 C -0.2762(5) -0.2191(3) -0.4629(4) 0.0461(15) Uani 1 1 d .
C11 C -0.3480(4) -0.2477(3) -0.5210(3) 0.0354(13) Uani 1 1 d .
C12 C -0.2934(4) -0.2692(3) -0.5848(4) 0.0375(14) Uani 1 1 d .
C13 C -0.4314(4) -0.3094(3) -0.6645(3) 0.0361(13) Uani 1 1 d .
C14 C -0.4925(4) -0.2929(3) -0.6033(3) 0.0366(14) Uani 1 1 d .
C15 C -0.5979(5) -0.3055(3) -0.6198(3) 0.0403(14) Uani 1 1 d .
C16 C -0.4106(5) -0.3571(4) -0.7936(4) 0.0502(16) Uani 1 1 d .
H16 H -0.3415 -0.3593 -0.7804 0.060 Uiso 1 1 calc R
C17 C -0.5470(5) -0.3688(4) -0.8900(4) 0.0521(16) Uani 1 1 d .
H17A H -0.5654 -0.3125 -0.8902 0.062 Uiso 1 1 calc R
H17B H -0.5881 -0.3968 -0.8514 0.062 Uiso 1 1 calc R
C18 C -0.5634(6) -0.4034(4) -0.9732(4) 0.076(2) Uani 1 1 d .
H18A H -0.5173 -0.3791 -1.0097 0.113 Uiso 1 1 calc GR
H18B H -0.6318 -0.3933 -0.9927 0.113 Uiso 1 1 calc GR
H18C H -0.5517 -0.4603 -0.9711 0.113 Uiso 1 1 calc GR
C19 C -0.6509(4) -0.1478(3) -0.3945(3) 0.0388(13) Uani 1 1 d .
C20 C -0.5807(5) -0.1103(3) -0.3282(4) 0.0457(15) Uani 1 1 d .
C21 C -0.5705(6) -0.1401(4) -0.2494(4) 0.069(2) Uani 1 1 d .
H21 H -0.6155 -0.1790 -0.2324 0.082 Uiso 1 1 calc R
C22 C -0.4941(8) -0.1132(5) -0.1951(5) 0.090(3) Uani 1 1 d .
H22 H -0.4872 -0.1348 -0.1426 0.108 Uiso 1 1 calc R
C23 C -0.4305(7) -0.0559(6) -0.2188(6) 0.088(3) Uani 1 1 d .
H23 H -0.3797 -0.0380 -0.1821 0.106 Uiso 1 1 calc R
C24 C -0.4384(6) -0.0233(4) -0.2950(5) 0.071(2) Uani 1 1 d .
H24 H -0.3947 0.0173 -0.3102 0.086 Uiso 1 1 calc R
C25 C -0.5122(5) -0.0516(4) -0.3490(4) 0.0589(17) Uani 1 1 d .
H25 H -0.5165 -0.0306 -0.4017 0.071 Uiso 1 1 calc R
C26 C -0.7455(5) -0.1902(3) -0.3638(3) 0.0448(15) Uani 1 1 d .
C27 C -0.7875(5) -0.2548(4) -0.4047(4) 0.0615(19) Uani 1 1 d .
H27 H -0.7536 -0.2775 -0.4476 0.074 Uiso 1 1 calc R
C28 C -0.8789(6) -0.2868(5) -0.3836(5) 0.085(3) Uani 1 1 d .
H28 H -0.9060 -0.3311 -0.4114 0.102 Uiso 1 1 calc R
C29 C -0.9296(7) -0.2521(7) -0.3205(6) 0.097(3) Uani 1 1 d .
H29 H -0.9914 -0.2729 -0.3056 0.117 Uiso 1 1 calc R
C30 C -0.8895(7) -0.1879(5) -0.2805(5) 0.087(3) Uani 1 1 d .
H30 H -0.9239 -0.1647 -0.2381 0.104 Uiso 1 1 calc R
C31 C -0.7987(5) -0.1569(4) -0.3019(4) 0.064(2) Uani 1 1 d .
H31 H -0.7723 -0.1124 -0.2740 0.077 Uiso 1 1 calc R
C32 C -0.6997(4) -0.0868(3) -0.4549(3) 0.0377(14) Uani 1 1 d .
C33 C -0.7302(5) -0.0137(3) -0.4253(4) 0.0494(16) Uani 1 1 d .
H33 H -0.7087 0.0021 -0.3728 0.059 Uiso 1 1 calc R
C34 C -0.7917(5) 0.0361(3) -0.4721(4) 0.0575(18) Uani 1 1 d .
H34 H -0.8125 0.0849 -0.4509 0.069 Uiso 1 1 calc R
C35 C -0.8226(5) 0.0143(4) -0.5494(5) 0.0609(19) Uani 1 1 d .
H35 H -0.8644 0.0479 -0.5813 0.073 Uiso 1 1 calc R
C36 C -0.7917(5) -0.0568(4) -0.5791(4) 0.0590(17) Uani 1 1 d .
H36 H -0.8119 -0.0716 -0.6322 0.071 Uiso 1 1 calc R
C37 C -0.7311(5) -0.1077(4) -0.5328(4) 0.0472(15) Uani 1 1 d .
H37 H -0.7114 -0.1567 -0.5544 0.057 Uiso 1 1 calc R
C38 C -0.1061(5) -0.2738(4) -0.6098(4) 0.0479(16) Uani 1 1 d .
C39 C -0.1100(5) -0.3245(5) -0.6760(4) 0.071(2) Uani 1 1 d .
H39 H -0.1722 -0.3433 -0.6969 0.085 Uiso 1 1 calc R
C40 C -0.0224(6) -0.3476(5) -0.7118(5) 0.082(2) Uani 1 1 d .
H40 H -0.0251 -0.3834 -0.7555 0.098 Uiso 1 1 calc R
C41 C 0.0678(6) -0.3182(6) -0.6832(5) 0.078(2) Uani 1 1 d .
H41 H 0.1270 -0.3326 -0.7081 0.094 Uiso 1 1 calc R
C42 C 0.0717(6) -0.2677(5) -0.6183(6) 0.085(3) Uani 1 1 d .
H42 H 0.1339 -0.2482 -0.5982 0.102 Uiso 1 1 calc R
C43 C -0.0151(6) -0.2450(4) -0.5821(5) 0.077(2) Uani 1 1 d .
H43 H -0.0116 -0.2095 -0.5381 0.092 Uiso 1 1 calc R
Br2 Br -0.12141(6) -0.04465(4) -1.22660(4) 0.0730(2) Uani 1 1 d .
O4 O -0.1811(3) -0.3047(2) -0.8544(2) 0.0453(10) Uani 1 1 d .
O5 O -0.3211(3) -0.1245(2) -0.7340(2) 0.0411(9) Uani 1 1 d .
O6 O -0.6155(3) -0.1313(2) -0.7189(3) 0.0545(11) Uani 1 1 d .
N6 N -0.1653(3) -0.2594(2) -0.9869(3) 0.0336(11) Uani 1 1 d .
N7 N -0.0620(4) -0.0751(3) -0.7213(3) 0.0488(13) Uani 1 1 d .
N8 N -0.1569(4) -0.0784(3) -0.6908(3) 0.0439(12) Uani 1 1 d .
N9 N -0.4787(4) -0.1516(3) -0.7952(3) 0.0399(11) Uani 1 1 d .
N10 N -0.4490(5) -0.2065(4) -0.9969(4) 0.0738(18) Uani 1 1 d .
C44 C -0.1875(4) -0.2535(3) -0.9052(3) 0.0356(13) Uani 1 1 d .
C45 C -0.2230(4) -0.1662(3) -0.8889(3) 0.0339(13) Uani 1 1 d .
C46 C -0.2006(4) -0.1257(3) -0.9684(3) 0.0349(13) Uani 1 1 d .
C47 C -0.2103(4) -0.0458(4) -0.9888(3) 0.0437(14) Uani 1 1 d .
H47 H -0.2321 -0.0086 -0.9510 0.052 Uiso 1 1 calc R
C48 C -0.1870(5) -0.0226(3) -1.0664(4) 0.0517(17) Uani 1 1 d .
H48 H -0.1946 0.0306 -1.0826 0.062 Uiso 1 1 calc R
C49 C -0.1528(4) -0.0786(3) -1.1195(4) 0.0444(15) Uani 1 1 d .
C50 C -0.1415(4) -0.1592(3) -1.1008(3) 0.0398(14) Uani 1 1 d .
H50 H -0.1183 -0.1959 -1.1385 0.048 Uiso 1 1 calc R
C51 C -0.1666(4) -0.1820(3) -1.0229(3) 0.0345(13) Uani 1 1 d .
C52 C 0.0193(5) -0.1142(4) -0.8460(4) 0.0625(19) Uani 1 1 d .
H52A H 0.0081 -0.0845 -0.8960 0.094 Uiso 1 1 calc GR
H52B H 0.0301 -0.1697 -0.8585 0.094 Uiso 1 1 calc GR
H52C H 0.0777 -0.0932 -0.8163 0.094 Uiso 1 1 calc GR
C53 C -0.0715(5) -0.1063(3) -0.7948(4) 0.0463(15) Uani 1 1 d .
C54 C -0.1711(4) -0.1312(3) -0.8146(3) 0.0369(13) Uani 1 1 d .
C55 C -0.2212(4) -0.1120(3) -0.7468(3) 0.0375(14) Uani 1 1 d .
C56 C -0.3761(4) -0.1485(3) -0.8022(3) 0.0378(13) Uani 1 1 d .
C57 C -0.3345(4) -0.1661(3) -0.8737(3) 0.0367(13) Uani 1 1 d .
C58 C -0.4009(5) -0.1893(4) -0.9406(4) 0.0437(15) Uani 1 1 d .
C59 C -0.5179(5) -0.1324(3) -0.7288(4) 0.0437(15) Uani 1 1 d .
H59 H -0.4750 -0.1183 -0.6845 0.052 Uiso 1 1 calc R
C60 C -0.6805(5) -0.1531(4) -0.7888(4) 0.0651(19) Uani 1 1 d .
H60A H -0.7462 -0.1691 -0.7701 0.078 Uiso 1 1 calc R
H60B H -0.6516 -0.1987 -0.8163 0.078 Uiso 1 1 calc R
C61 C -0.6937(6) -0.0861(5) -0.8474(5) 0.097(3) Uani 1 1 d .
H61A H -0.7407 -0.1016 -0.8910 0.145 Uiso 1 1 calc GR
H61B H -0.6296 -0.0731 -0.8694 0.145 Uiso 1 1 calc GR
H61C H -0.7195 -0.0401 -0.8197 0.145 Uiso 1 1 calc GR
C62 C -0.1735(5) -0.0462(4) -0.6120(3) 0.0456(14) Uani 1 1 d .
C63 C -0.2669(5) -0.0241(4) -0.5887(4) 0.067(2) Uani 1 1 d .
H63 H -0.3232 -0.0321 -0.6240 0.081 Uiso 1 1 calc R
C64 C -0.2784(6) 0.0099(5) -0.5133(5) 0.078(2) Uani 1 1 d .
H64 H -0.3427 0.0241 -0.4975 0.093 Uiso 1 1 calc R
C65 C -0.1967(7) 0.0230(4) -0.4613(4) 0.071(2) Uani 1 1 d .
H65 H -0.2049 0.0472 -0.4108 0.085 Uiso 1 1 calc R
C66 C -0.1037(6) 0.0006(5) -0.4838(4) 0.077(2) Uani 1 1 d .
H66 H -0.0478 0.0092 -0.4483 0.093 Uiso 1 1 calc R
C67 C -0.0911(5) -0.0348(4) -0.5590(4) 0.0643(18) Uani 1 1 d .
H67 H -0.0270 -0.0510 -0.5737 0.077 Uiso 1 1 calc R
C68 C -0.1162(4) -0.3311(3) -1.0237(3) 0.0356(13) Uani 1 1 d .
C69 C -0.0023(4) -0.3144(3) -1.0147(4) 0.0385(14) Uani 1 1 d .
C70 C 0.0563(5) -0.2922(3) -1.0774(4) 0.0513(16) Uani 1 1 d .
H70 H 0.0275 -0.2902 -1.1303 0.062 Uiso 1 1 calc R
C71 C 0.1576(6) -0.2725(4) -1.0645(6) 0.069(2) Uani 1 1 d .
H71 H 0.1957 -0.2571 -1.1083 0.082 Uiso 1 1 calc R
C72 C 0.2009(6) -0.2759(4) -0.9879(6) 0.072(2) Uani 1 1 d .
H72 H 0.2692 -0.2636 -0.9792 0.087 Uiso 1 1 calc R
C73 C 0.1448(5) -0.2974(4) -0.9241(5) 0.064(2) Uani 1 1 d .
H73 H 0.1745 -0.2989 -0.8714 0.077 Uiso 1 1 calc R
C74 C 0.0441(5) -0.3169(3) -0.9368(4) 0.0528(17) Uani 1 1 d .
H74 H 0.0065 -0.3320 -0.8925 0.063 Uiso 1 1 calc R
C75 C -0.1488(4) -0.4100(3) -0.9820(3) 0.0368(14) Uani 1 1 d .
C76 C -0.0812(5) -0.4707(3) -0.9669(4) 0.0501(16) Uani 1 1 d .
H76 H -0.0130 -0.4628 -0.9762 0.060 Uiso 1 1 calc R
C77 C -0.1135(5) -0.5437(4) -0.9377(4) 0.0619(18) Uani 1 1 d .
H77 H -0.0670 -0.5849 -0.9283 0.074 Uiso 1 1 calc R
C78 C -0.2118(6) -0.5559(4) -0.9228(4) 0.0624(18) Uani 1 1 d .
H78 H -0.2328 -0.6047 -0.9018 0.075 Uiso 1 1 calc R
C79 C -0.2809(5) -0.4953(3) -0.9392(4) 0.0550(17) Uani 1 1 d .
H79 H -0.3492 -0.5035 -0.9303 0.066 Uiso 1 1 calc R
C80 C -0.2491(5) -0.4233(3) -0.9685(4) 0.0456(15) Uani 1 1 d .
H80 H -0.2961 -0.3827 -0.9794 0.055 Uiso 1 1 calc R
C81 C -0.1577(4) -0.3443(3) -1.1114(3) 0.0379(14) Uani 1 1 d .
C82 C -0.2522(5) -0.3168(3) -1.1385(4) 0.0463(15) Uani 1 1 d .
H82 H -0.2900 -0.2852 -1.1042 0.056 Uiso 1 1 calc R
C83 C -0.2906(5) -0.3358(4) -1.2156(4) 0.0623(18) Uani 1 1 d .
H83 H -0.3545 -0.3174 -1.2330 0.075 Uiso 1 1 calc R
C84 C -0.2357(6) -0.3812(4) -1.2667(4) 0.071(2) Uani 1 1 d .
H84 H -0.2612 -0.3927 -1.3193 0.085 Uiso 1 1 calc R
C85 C -0.1430(6) -0.4101(4) -1.2405(4) 0.0594(18) Uani 1 1 d .
H85 H -0.1057 -0.4417 -1.2750 0.071 Uiso 1 1 calc R
C86 C -0.1056(5) -0.3924(3) -1.1638(4) 0.0460(15) Uani 1 1 d .
H86 H -0.0431 -0.4132 -1.1463 0.055 Uiso 1 1 calc R

loop_
_atom_site_aniso_label
_atom_site_aniso_U_11
_atom_site_aniso_U_22
_atom_site_aniso_U_33
_atom_site_aniso_U_23
_atom_site_aniso_U_13
_atom_site_aniso_U_12
Br1 0.1239(7) 0.0549(4) 0.0514(4) 0.0157(4) 0.0175(4) 0.0033(4)
O1 0.047(3) 0.040(2) 0.042(2) 0.0055(19) 0.0053(19) 0.0014(18)
O2 0.026(2) 0.059(2) 0.042(2) -0.007(2) 0.0051(18) -0.0011(17)
O3 0.042(3) 0.090(3) 0.046(3) -0.023(2) 0.002(2) 0.004(2)
N1 0.040(3) 0.034(2) 0.035(3) 0.002(2) 0.009(2) 0.003(2)
N2 0.035(3) 0.059(3) 0.053(3) -0.001(3) -0.002(3) -0.002(2)
N3 0.033(3) 0.050(3) 0.053(3) 0.004(2) 0.004(3) 0.001(2)
N4 0.032(3) 0.043(3) 0.035(3) -0.003(2) 0.005(2) -0.001(2)
N5 0.034(4) 0.089(4) 0.084(5) -0.006(3) 0.007(3) -0.007(3)
C1 0.036(4) 0.034(3) 0.035(3) 0.001(3) 0.002(3) 0.001(2)
C2 0.034(4) 0.040(3) 0.034(3) 0.000(3) 0.002(3) -0.001(3)
C3 0.029(3) 0.036(3) 0.039(3) 0.000(3) 0.002(3) -0.002(2)
C4 0.036(4) 0.041(3) 0.055(4) -0.004(3) 0.006(3) 0.002(3)
C5 0.061(4) 0.035(3) 0.053(4) 0.004(3) -0.003(3) 0.003(3)
C6 0.063(5) 0.037(3) 0.039(4) 0.002(3) 0.003(3) -0.003(3)
C7 0.059(4) 0.042(3) 0.036(3) 0.003(3) 0.012(3) 0.003(3)
C8 0.037(4) 0.038(3) 0.043(4) 0.000(3) 0.005(3) -0.005(2)
C9 0.067(5) 0.081(5) 0.051(4) -0.014(4) -0.004(4) -0.007(4)
C10 0.043(4) 0.046(3) 0.049(4) -0.001(3) -0.005(3) 0.000(3)
C11 0.031(4) 0.040(3) 0.035(3) -0.001(3) 0.000(3) 0.000(2)
C12 0.036(4) 0.034(3) 0.042(4) 0.002(3) -0.002(3) -0.001(3)
C13 0.029(4) 0.038(3) 0.042(4) 0.005(3) 0.006(3) 0.000(2)
C14 0.026(4) 0.042(3) 0.042(4) 0.000(3) 0.005(3) 0.000(2)
C15 0.035(4) 0.045(3) 0.042(4) -0.006(3) 0.014(3) -0.002(3)
C16 0.035(4) 0.070(4) 0.047(4) -0.008(3) 0.004(3) 0.007(3)
C17 0.042(4) 0.062(4) 0.052(4) -0.007(3) 0.000(3) -0.002(3)
C18 0.054(5) 0.101(6) 0.070(5) -0.021(5) -0.014(4) 0.000(4)
C19 0.043(4) 0.041(3) 0.033(3) -0.003(3) 0.005(3) 0.007(3)
C20 0.050(4) 0.048(3) 0.038(4) -0.008(3) -0.001(3) 0.016(3)
C21 0.098(6) 0.057(4) 0.050(4) -0.005(4) -0.011(4) 0.013(4)
C22 0.133(9) 0.077(6) 0.056(5) -0.015(5) -0.035(6) 0.030(6)
C23 0.089(7) 0.081(6) 0.091(7) -0.042(6) -0.040(5) 0.022(5)
C24 0.058(5) 0.068(5) 0.087(6) -0.028(5) -0.008(5) 0.002(4)
C25 0.057(5) 0.058(4) 0.061(4) -0.017(4) -0.001(4) 0.006(4)
C26 0.050(4) 0.044(3) 0.041(4) 0.005(3) 0.013(3) 0.007(3)
C27 0.049(5) 0.077(5) 0.059(5) 0.006(4) 0.008(4) -0.003(4)
C28 0.076(6) 0.095(6) 0.085(6) 0.009(5) 0.013(5) -0.029(5)
C29 0.056(6) 0.138(9) 0.100(7) 0.029(7) 0.033(5) -0.012(6)
C30 0.082(7) 0.098(6) 0.084(6) 0.015(5) 0.045(5) 0.007(5)
C31 0.068(5) 0.069(4) 0.058(4) 0.013(4) 0.030(4) 0.013(4)
C32 0.041(4) 0.035(3) 0.037(3) 0.004(3) 0.009(3) 0.001(2)
C33 0.060(5) 0.043(3) 0.045(4) -0.005(3) 0.004(3) 0.001(3)
C34 0.055(5) 0.046(4) 0.072(5) 0.009(4) 0.010(4) 0.006(3)
C35 0.050(5) 0.068(4) 0.065(5) 0.021(4) 0.009(4) 0.017(3)
C36 0.053(4) 0.080(5) 0.044(4) 0.007(4) -0.002(3) 0.016(4)
C37 0.051(4) 0.053(3) 0.038(4) -0.002(3) 0.012(3) 0.011(3)
C38 0.028(4) 0.056(4) 0.060(4) 0.013(3) 0.005(3) -0.002(3)
C39 0.032(4) 0.137(7) 0.044(4) -0.005(5) -0.002(3) 0.009(4)
C40 0.047(5) 0.151(8) 0.048(5) 0.001(5) 0.006(4) 0.014(5)
C41 0.035(5) 0.124(7) 0.076(6) 0.024(5) 0.011(4) 0.017(4)
C42 0.032(5) 0.101(6) 0.121(8) -0.016(6) 0.008(5) -0.002(4)
C43 0.042(5) 0.070(5) 0.118(7) -0.019(5) 0.005(5) -0.004(4)
Br2 0.0858(6) 0.0752(4) 0.0592(5) 0.0250(4) 0.0169(4) -0.0043(4)
O4 0.063(3) 0.042(2) 0.032(2) 0.0055(19) 0.006(2) 0.0080(19)
O5 0.033(2) 0.056(2) 0.035(2) -0.0039(19) 0.0003(18) 0.0015(18)
O6 0.037(3) 0.073(3) 0.054(3) -0.010(2) 0.012(2) -0.002(2)
N6 0.032(3) 0.034(2) 0.035(3) 0.001(2) 0.003(2) 0.0027(19)
N7 0.031(3) 0.057(3) 0.058(3) -0.010(3) 0.001(3) 0.000(2)
N8 0.039(3) 0.051(3) 0.041(3) -0.010(2) -0.002(2) -0.003(2)
N9 0.036(3) 0.041(3) 0.042(3) -0.003(2) 0.006(2) 0.005(2)
N10 0.069(5) 0.102(5) 0.050(4) -0.005(3) -0.012(3) -0.012(4)
C44 0.036(4) 0.036(3) 0.034(3) -0.001(3) 0.007(3) -0.003(2)
C45 0.031(4) 0.037(3) 0.034(3) -0.002(3) 0.004(3) 0.004(2)
C46 0.026(3) 0.039(3) 0.041(3) 0.000(3) 0.004(3) 0.001(2)
C47 0.040(4) 0.038(3) 0.053(4) -0.008(3) 0.006(3) 0.002(3)
C48 0.053(4) 0.035(3) 0.067(5) 0.009(3) 0.004(3) 0.002(3)
C49 0.034(4) 0.051(4) 0.049(4) 0.011(3) 0.005(3) -0.007(3)
C50 0.040(4) 0.040(3) 0.040(3) 0.004(3) 0.008(3) -0.001(3)
C51 0.031(4) 0.033(3) 0.040(3) 0.006(3) 0.004(3) 0.002(2)
C52 0.041(4) 0.076(4) 0.070(5) -0.015(4) 0.009(4) -0.010(3)
C53 0.044(4) 0.046(3) 0.049(4) -0.003(3) 0.008(3) 0.001(3)
C54 0.031(4) 0.038(3) 0.041(3) -0.007(3) 0.002(3) 0.001(2)
C55 0.034(4) 0.032(3) 0.047(4) 0.003(3) 0.000(3) 0.001(2)
C56 0.043(4) 0.030(3) 0.041(3) -0.003(3) -0.001(3) 0.006(3)
C57 0.037(4) 0.040(3) 0.034(3) -0.002(3) 0.003(3) -0.002(3)
C58 0.037(4) 0.056(4) 0.039(4) 0.000(3) 0.009(3) 0.001(3)
C59 0.041(4) 0.042(3) 0.047(4) -0.001(3) 0.000(3) -0.002(3)
C60 0.031(4) 0.089(5) 0.077(5) -0.019(5) 0.010(4) -0.005(4)
C61 0.065(6) 0.132(7) 0.091(6) 0.004(6) -0.015(5) 0.013(5)
C62 0.049(4) 0.046(3) 0.042(3) -0.013(3) -0.002(3) 0.001(3)
C63 0.053(5) 0.093(5) 0.056(4) -0.031(4) -0.010(3) 0.018(4)
C64 0.066(6) 0.105(5) 0.062(5) -0.033(4) 0.006(4) 0.019(4)
C65 0.081(6) 0.087(5) 0.044(4) -0.022(4) -0.004(4) 0.001(4)
C66 0.063(6) 0.115(6) 0.053(5) -0.026(4) -0.016(4) 0.002(4)
C67 0.047(5) 0.095(5) 0.051(4) -0.021(4) -0.002(3) 0.001(4)
C68 0.034(4) 0.034(3) 0.039(3) -0.003(3) 0.003(3) 0.007(2)
C69 0.034(4) 0.037(3) 0.045(4) -0.013(3) 0.003(3) 0.004(3)
C70 0.045(5) 0.052(4) 0.057(4) 0.000(3) 0.005(3) -0.003(3)
C71 0.048(5) 0.063(4) 0.096(7) 0.006(4) 0.019(5) -0.004(4)
C72 0.038(5) 0.064(5) 0.113(7) -0.011(5) -0.011(5) 0.002(3)
C73 0.045(5) 0.064(4) 0.082(6) -0.017(4) -0.016(4) 0.008(3)
C74 0.050(5) 0.053(4) 0.056(4) -0.011(3) 0.006(3) 0.004(3)
C75 0.039(4) 0.038(3) 0.034(3) -0.010(2) 0.004(3) 0.005(3)
C76 0.046(4) 0.045(3) 0.059(4) 0.003(3) 0.008(3) 0.008(3)
C77 0.062(5) 0.047(4) 0.077(5) 0.013(4) 0.006(4) 0.017(4)
C78 0.076(6) 0.042(4) 0.070(5) 0.010(3) 0.015(4) 0.004(4)
C79 0.045(4) 0.051(4) 0.070(5) -0.003(3) 0.017(4) -0.001(3)
C80 0.041(4) 0.039(4) 0.057(4) 0.000(3) 0.005(3) 0.001(3)
C81 0.040(4) 0.037(3) 0.037(3) -0.002(3) 0.003(3) -0.007(3)
C82 0.041(4) 0.057(4) 0.041(4) -0.003(3) -0.003(3) -0.003(3)
C83 0.054(5) 0.070(4) 0.061(5) -0.001(4) -0.013(4) -0.002(3)
C84 0.078(6) 0.087(5) 0.047(4) -0.016(4) -0.005(4) -0.008(4)
C85 0.065(5) 0.064(4) 0.049(4) -0.014(3) 0.004(4) 0.007(3)
C86 0.052(4) 0.048(3) 0.037(4) -0.007(3) -0.002(3) 0.001(3)

loop_
_atom_type_symbol
_atom_type_description
_atom_type_scat_dispersion_real
_atom_type_scat_dispersion_imag
_atom_type_scat_source
C C 0.0033 0.0016 'International Tables Vol C Tables 4.2.6.8 and 6.1.1.4'
H H 0.0000 0.0000 'International Tables Vol C Tables 4.2.6.8 and 6.1.1.4'
Br Br -0.2901 2.4595 'International Tables Vol C Tables 4.2.6.8 and 6.1.1.4'
N N 0.0061 0.0033 'International Tables Vol C Tables 4.2.6.8 and 6.1.1.4'
O O 0.0106 0.0060 'International Tables Vol C Tables 4.2.6.8 and 6.1.1.4'

loop_
_geom_angle_atom_site_label_1
_geom_angle_atom_site_label_2
_geom_angle_atom_site_label_3
_geom_angle
C12 O2 C13 113.9(4)
C16 O3 C17 118.4(5)
C1 N1 C8 109.2(4)
C1 N1 C19 124.0(4)
C8 N1 C19 123.6(4)
C10 N2 N3 105.9(5)
N2 N3 C38 118.6(5)
C12 N3 N2 108.3(4)
C12 N3 C38 132.4(5)
C16 N4 C13 120.8(5)
O1 C1 N1 126.7(5)
O1 C1 C2 125.2(5)
N1 C1 C2 108.1(4)
C3 C2 C1 101.0(4)
C3 C2 C14 113.7(4)
C11 C2 C1 112.7(4)
C11 C2 C3 113.7(5)
C11 C2 C14 106.4(4)
C14 C2 C1 109.3(5)
C4 C3 C2 129.0(5)
C8 C3 C2 110.1(4)
C8 C3 C4 120.8(5)
C3 C4 C5 119.3(5)
C6 C5 C4 118.6(5)
C5 C6 Br1 119.5(4)
C5 C6 C7 123.3(5)
C7 C6 Br1 117.1(4)
C8 C7 C6 117.3(5)
C3 C8 N1 110.0(5)
C7 C8 N1 129.3(5)
C7 C8 C3 120.7(5)
N2 C10 C9 120.3(6)
N2 C10 C11 111.3(5)
C11 C10 C9 128.4(6)
C10 C11 C2 133.1(5)
C12 C11 C2 122.3(5)
C12 C11 C10 104.3(5)
N3 C12 O2 122.0(5)
C11 C12 O2 127.7(5)
C11 C12 N3 110.2(5)
N4 C13 O2 115.3(4)
C14 C13 O2 123.2(5)
C14 C13 N4 121.5(5)
C13 C14 C2 125.9(5)
C13 C14 C15 116.4(5)
C15 C14 C2 117.7(4)
N5 C15 C14 176.3(6)
N4 C16 O3 123.5(6)
O3 C17 C18 107.2(5)
N1 C19 C20 105.0(5)
N1 C19 C26 109.5(4)
N1 C19 C32 111.8(4)
C20 C19 C26 115.7(5)
C20 C19 C32 114.2(5)
C32 C19 C26 100.9(5)
C21 C20 C19 123.1(6)
C21 C20 C25 116.4(6)
C25 C20 C19 119.8(5)
C20 C21 C22 121.2(7)
C23 C22 C21 119.5(8)
C22 C23 C24 121.7(8)
C23 C24 C25 118.4(8)
C24 C25 C20 122.7(7)
C27 C26 C19 121.3(5)
C27 C26 C31 117.8(6)
C31 C26 C19 120.2(6)
C26 C27 C28 121.5(7)
C27 C28 C29 118.9(8)
C30 C29 C28 120.0(8)
C29 C30 C31 120.4(8)
C30 C31 C26 121.3(7)
C33 C32 C19 118.6(5)
C37 C32 C19 122.0(5)
C37 C32 C33 118.2(6)
C34 C33 C32 120.9(6)
C35 C34 C33 120.3(6)
C36 C35 C34 119.0(7)
C35 C36 C37 121.5(6)
C32 C37 C36 120.1(6)
C39 C38 N3 121.2(6)
C43 C38 N3 119.7(6)
C43 C38 C39 119.0(6)
C38 C39 C40 120.3(7)
C41 C40 C39 119.8(8)
C40 C41 C42 119.9(7)
C41 C42 C43 120.5(7)
C38 C43 C42 120.4(8)
C55 O5 C56 113.9(4)
C59 O6 C60 117.1(5)
C44 N6 C51 109.6(4)
C44 N6 C68 124.0(4)
C51 N6 C68 123.8(4)
C53 N7 N8 105.4(5)
N7 N8 C62 119.7(5)
C55 N8 N7 109.3(4)
C55 N8 C62 130.9(5)
C59 N9 C56 120.6(5)
O4 C44 N6 127.6(5)
O4 C44 C45 124.3(5)
N6 C44 C45 108.1(4)
C46 C45 C44 101.5(4)
C46 C45 C57 111.9(4)
C54 C45 C44 112.0(5)
C54 C45 C46 115.3(4)
C54 C45 C57 106.5(4)
C57 C45 C44 109.6(4)
C47 C46 C45 128.5(5)
C47 C46 C51 121.9(5)
C51 C46 C45 109.5(4)
C48 C47 C46 118.3(5)
C49 C48 C47 119.2(5)
C48 C49 Br2 118.3(4)
C48 C49 C50 124.0(5)
C50 C49 Br2 117.7(4)
C49 C50 C51 116.2(5)
C46 C51 N6 110.4(4)
C46 C51 C50 120.4(5)
C50 C51 N6 129.2(5)
N7 C53 C52 119.9(6)
N7 C53 C54 112.3(5)
C54 C53 C52 127.7(6)
C53 C54 C45 134.3(5)
C55 C54 C45 122.4(5)
C55 C54 C53 103.3(5)
N8 C55 O5 123.2(5)
N8 C55 C54 109.7(5)
C54 C55 O5 127.1(5)
O5 C56 N9 116.0(5)
C57 C56 O5 123.3(5)
C57 C56 N9 120.7(5)
C56 C57 C45 125.8(5)
C56 C57 C58 117.6(5)
C58 C57 C45 116.5(5)
N10 C58 C57 175.8(7)
N9 C59 O6 123.6(6)
O6 C60 C61 111.8(6)
C63 C62 N8 122.3(6)
C63 C62 C67 119.4(6)
C67 C62 N8 118.2(5)
C62 C63 C64 120.1(7)
C65 C64 C63 120.7(7)
C66 C65 C64 119.5(7)
C65 C66 C67 120.5(7)
C62 C67 C66 119.7(6)
N6 C68 C69 104.9(4)
N6 C68 C75 111.4(4)
N6 C68 C81 110.3(4)
C69 C68 C75 113.7(4)
C81 C68 C69 115.3(4)
C81 C68 C75 101.2(4)
C70 C69 C68 124.4(6)
C70 C69 C74 117.1(6)
C74 C69 C68 118.4(5)
C69 C70 C71 121.8(7)
C72 C71 C70 119.8(7)
C73 C72 C71 120.0(7)
C72 C73 C74 120.3(7)
C73 C74 C69 121.1(6)
C76 C75 C68 121.0(5)
C76 C75 C80 118.8(5)
C80 C75 C68 119.8(5)
C75 C76 C77 120.3(6)
C78 C77 C76 120.7(6)
C77 C78 C79 119.4(6)
C80 C79 C78 120.0(6)
C79 C80 C75 120.9(5)
C82 C81 C68 122.3(5)
C86 C81 C68 119.9(5)
C86 C81 C82 117.5(6)
C83 C82 C81 120.5(6)
C84 C83 C82 120.4(7)
C83 C84 C85 119.9(7)
C86 C85 C84 119.8(6)
C85 C86 C81 121.9(6)

loop_
_geom_bond_atom_site_label_1
_geom_bond_atom_site_label_2
_geom_bond_distance
Br1 C6 1.897(6)
O1 C1 1.201(6)
O2 C12 1.359(6)
O2 C13 1.378(6)
O3 C16 1.308(7)
O3 C17 1.427(7)
N1 C1 1.387(7)
N1 C8 1.418(7)
N1 C19 1.506(6)
N2 N3 1.376(6)
N2 C10 1.323(7)
N3 C12 1.350(7)
N3 C38 1.413(7)
N4 C13 1.361(7)
N4 C16 1.264(6)
N5 C15 1.128(7)
C1 C2 1.551(7)
C2 C3 1.503(7)
C2 C11 1.493(7)
C2 C14 1.513(8)
C3 C4 1.378(7)
C3 C8 1.377(7)
C4 C5 1.380(8)
C5 C6 1.363(8)
C6 C7 1.381(8)
C7 C8 1.371(7)
C9 C10 1.492(8)
C10 C11 1.397(8)
C11 C12 1.342(7)
C13 C14 1.340(7)
C14 C15 1.424(8)
C17 C18 1.485(9)
C19 C20 1.529(8)
C19 C26 1.540(8)
C19 C32 1.538(8)
C20 C21 1.381(8)
C20 C25 1.385(9)
C21 C22 1.389(10)
C22 C23 1.340(12)
C23 C24 1.360(11)
C24 C25 1.369(9)
C26 C27 1.370(8)
C26 C31 1.374(8)
C27 C28 1.378(9)
C28 C29 1.382(11)
C29 C30 1.348(12)
C30 C31 1.367(10)
C32 C33 1.377(7)
C32 C37 1.367(8)
C33 C34 1.372(8)
C34 C35 1.360(9)
C35 C36 1.351(9)
C36 C37 1.371(8)
C38 C39 1.372(9)
C38 C43 1.355(9)
C39 C40 1.375(9)
C40 C41 1.353(10)
C41 C42 1.353(10)
C42 C43 1.367(10)
Br2 C49 1.903(6)
O4 C44 1.191(6)
O5 C55 1.362(6)
O5 C56 1.363(6)
O6 C59 1.307(7)
O6 C60 1.446(7)
N6 C44 1.384(7)
N6 C51 1.416(6)
N6 C68 1.498(6)
N7 N8 1.371(6)
N7 C53 1.310(7)
N8 C55 1.345(7)
N8 C62 1.422(7)
N9 C56 1.366(7)
N9 C59 1.264(7)
N10 C58 1.131(8)
C44 C45 1.553(7)
C45 C46 1.505(7)
C45 C54 1.488(7)
C45 C57 1.505(7)
C46 C47 1.376(8)
C46 C51 1.381(7)
C47 C48 1.374(8)
C48 C49 1.364(8)
C49 C50 1.383(7)
C50 C51 1.384(7)
C52 C53 1.498(8)
C53 C54 1.404(8)
C54 C55 1.354(7)
C56 C57 1.346(7)
C57 C58 1.426(9)
C60 C61 1.475(10)
C62 C63 1.359(8)
C62 C67 1.375(8)
C63 C64 1.370(9)
C64 C65 1.362(10)
C65 C66 1.350(9)
C66 C67 1.379(9)
C68 C69 1.531(8)
C68 C75 1.552(7)
C68 C81 1.527(8)
C69 C70 1.363(8)
C69 C74 1.389(9)
C70 C71 1.385(9)
C71 C72 1.355(11)
C72 C73 1.354(10)
C73 C74 1.378(9)
C75 C76 1.364(7)
C75 C80 1.372(8)
C76 C77 1.382(8)
C77 C78 1.348(8)
C78 C79 1.380(9)
C79 C80 1.363(8)
C81 C82 1.386(8)
C81 C86 1.379(7)
C82 C83 1.375(8)
C83 C84 1.361(9)
C84 C85 1.367(9)
C85 C86 1.359(8)

loop_
_geom_torsion_atom_site_label_1
_geom_torsion_atom_site_label_2
_geom_torsion_atom_site_label_3
_geom_torsion_atom_site_label_4
_geom_torsion
Br1 C6 C7 C8 175.8(4)
O1 C1 C2 C3 169.8(5)
O1 C1 C2 C11 48.1(8)
O1 C1 C2 C14 -70.1(7)
O2 C13 C14 C2 -1.2(8)
O2 C13 C14 C15 179.6(5)
N1 C1 C2 C3 -10.3(6)
N1 C1 C2 C11 -132.0(5)
N1 C1 C2 C14 109.9(5)
N1 C19 C20 C21 -91.4(6)
N1 C19 C20 C25 78.5(6)
N1 C19 C26 C27 -30.8(7)
N1 C19 C26 C31 159.0(5)
N1 C19 C32 C33 -157.2(5)
N1 C19 C32 C37 35.5(7)
N2 N3 C12 O2 179.6(4)
N2 N3 C12 C11 1.3(6)
N2 N3 C38 C39 161.3(6)
N2 N3 C38 C43 -16.0(8)
N2 C10 C11 C2 173.1(5)
N2 C10 C11 C12 -0.2(6)
N3 N2 C10 C9 -177.8(5)
N3 N2 C10 C11 1.0(6)
N3 C38 C39 C40 -175.1(6)
N3 C38 C43 C42 175.7(6)
N4 C13 C14 C2 -178.6(5)
N4 C13 C14 C15 2.2(7)
C1 N1 C8 C3 -11.3(6)
C1 N1 C8 C7 165.9(6)
C1 N1 C19 C20 -81.7(6)
C1 N1 C19 C26 153.5(5)
C1 N1 C19 C32 42.6(7)
C1 C2 C3 C4 -172.1(5)
C1 C2 C3 C8 3.6(6)
C1 C2 C11 C10 59.1(8)
C1 C2 C11 C12 -128.6(5)
C1 C2 C14 C13 128.4(6)
C1 C2 C14 C15 -52.4(6)
C2 C3 C4 C5 172.8(5)
C2 C3 C8 N1 4.2(6)
C2 C3 C8 C7 -173.3(5)
C2 C11 C12 O2 6.9(8)
C2 C11 C12 N3 -174.9(5)
C3 C2 C11 C10 -55.2(8)
C3 C2 C11 C12 117.1(6)
C3 C2 C14 C13 -119.5(6)
C3 C2 C14 C15 59.7(6)
C3 C4 C5 C6 -0.1(9)
C4 C3 C8 N1 -179.7(5)
C4 C3 C8 C7 2.9(9)
C4 C5 C6 Br1 -175.5(4)
C4 C5 C6 C7 2.5(9)
C5 C6 C7 C8 -2.2(9)
C6 C7 C8 N1 -177.4(5)
C6 C7 C8 C3 -0.5(9)
C8 N1 C1 O1 -166.7(6)
C8 N1 C1 C2 13.4(6)
C8 N1 C19 C20 75.6(6)
C8 N1 C19 C26 -49.2(7)
C8 N1 C19 C32 -160.1(5)
C8 C3 C4 C5 -2.5(8)
C9 C10 C11 C2 -8.3(10)
C9 C10 C11 C12 178.4(6)
C10 N2 N3 C12 -1.4(6)
C10 N2 N3 C38 -173.1(5)
C10 C11 C12 O2 -178.9(5)
C10 C11 C12 N3 -0.7(6)
C11 C2 C3 C4 -51.1(8)
C11 C2 C3 C8 124.6(5)
C11 C2 C14 C13 6.4(7)
C11 C2 C14 C15 -174.4(4)
C12 O2 C13 N4 175.2(4)
C12 O2 C13 C14 -2.3(7)
C12 N3 C38 C39 -8.0(10)
C12 N3 C38 C43 174.7(6)
C13 O2 C12 N3 -178.6(5)
C13 O2 C12 C11 -0.6(7)
C13 N4 C16 O3 -176.9(5)
C14 C2 C3 C4 70.9(8)
C14 C2 C3 C8 -113.4(5)
C14 C2 C11 C10 179.0(6)
C14 C2 C11 C12 -8.8(7)
C16 O3 C17 C18 -175.1(6)
C16 N4 C13 O2 9.7(7)
C16 N4 C13 C14 -172.7(5)
C17 O3 C16 N4 4.8(9)
C19 N1 C1 O1 -6.5(9)
C19 N1 C1 C2 173.5(5)
C19 N1 C8 C3 -171.5(5)
C19 N1 C8 C7 5.7(9)
C19 C20 C21 C22 169.1(6)
C19 C20 C25 C24 -171.2(6)
C19 C26 C27 C28 -171.9(6)
C19 C26 C31 C30 171.8(6)
C19 C32 C33 C34 -166.7(6)
C19 C32 C37 C36 167.1(6)
C20 C19 C26 C27 -149.1(6)
C20 C19 C26 C31 40.7(8)
C20 C19 C32 C33 -38.3(7)
C20 C19 C32 C37 154.4(5)
C20 C21 C22 C23 1.5(11)
C21 C20 C25 C24 -0.6(9)
C21 C22 C23 C24 -0.2(12)
C22 C23 C24 C25 -1.5(11)
C23 C24 C25 C20 1.9(10)
C25 C20 C21 C22 -1.1(9)
C26 C19 C20 C21 29.5(8)
C26 C19 C20 C25 -160.6(5)
C26 C19 C32 C33 86.5(6)
C26 C19 C32 C37 -80.8(6)
C26 C27 C28 C29 0.9(12)
C27 C26 C31 C30 1.2(10)
C27 C28 C29 C30 -0.1(14)
C28 C29 C30 C31 -0.1(14)
C29 C30 C31 C26 -0.5(12)
C31 C26 C27 C28 -1.4(10)
C32 C19 C20 C21 145.9(6)
C32 C19 C20 C25 -44.2(7)
C32 C19 C26 C27 87.2(6)
C32 C19 C26 C31 -83.1(6)
C32 C33 C34 C35 -0.9(9)
C33 C32 C37 C36 -0.3(8)
C33 C34 C35 C36 0.0(10)
C34 C35 C36 C37 0.8(10)
C35 C36 C37 C32 -0.7(10)
C37 C32 C33 C34 1.1(9)
C38 N3 C12 O2 -10.2(9)
C38 N3 C12 C11 171.4(5)
C38 C39 C40 C41 -2.2(12)
C39 C38 C43 C42 -1.7(11)
C39 C40 C41 C42 1.6(12)
C40 C41 C42 C43 -1.1(12)
C41 C42 C43 C38 1.1(12)
C43 C38 C39 C40 2.2(11)
Br2 C49 C50 C51 -178.9(4)
O4 C44 C45 C46 171.3(5)
O4 C44 C45 C54 47.7(7)
O4 C44 C45 C57 -70.2(7)
O5 C56 C57 C45 3.3(8)
O5 C56 C57 C58 -179.1(5)
N6 C44 C45 C46 -8.4(5)
N6 C44 C45 C54 -132.0(5)
N6 C44 C45 C57 110.0(5)
N6 C68 C69 C70 -105.3(6)
N6 C68 C69 C74 70.4(6)
N6 C68 C75 C76 -141.2(5)
N6 C68 C75 C80 46.4(7)
N6 C68 C81 C82 -24.4(7)
N6 C68 C81 C86 162.7(5)
N7 N8 C55 O5 179.1(4)
N7 N8 C55 C54 -0.2(6)
N7 N8 C62 C63 158.6(6)
N7 N8 C62 C67 -19.2(8)
N7 C53 C54 C45 177.0(5)
N7 C53 C54 C55 0.2(6)
N8 N7 C53 C52 -178.6(5)
N8 N7 C53 C54 -0.4(6)
N8 C62 C63 C64 -177.1(6)
N8 C62 C67 C66 176.2(6)
N9 C56 C57 C45 -178.9(5)
N9 C56 C57 C58 -1.3(8)
C44 N6 C51 C46 -6.7(6)
C44 N6 C51 C50 174.6(6)
C44 N6 C68 C69 -90.0(6)
C44 N6 C68 C75 33.6(7)
C44 N6 C68 C81 145.2(5)
C44 C45 C46 C47 -175.6(5)
C44 C45 C46 C51 4.5(6)
C44 C45 C54 C53 69.4(7)
C44 C45 C54 C55 -114.3(5)
C44 C45 C57 C56 112.6(6)
C44 C45 C57 C58 -65.1(6)
C45 C46 C47 C48 -178.7(5)
C45 C46 C51 N6 0.9(6)
C45 C46 C51 C50 179.7(5)
C45 C54 C55 O5 3.4(8)
C45 C54 C55 N8 -177.3(5)
C46 C45 C54 C53 -46.0(8)
C46 C45 C54 C55 130.3(5)
C46 C45 C57 C56 -135.6(5)
C46 C45 C57 C58 46.7(6)
C46 C47 C48 C49 -1.7(9)
C47 C46 C51 N6 -179.1(5)
C47 C46 C51 C50 -0.3(8)
C47 C48 C49 Br2 179.9(4)
C47 C48 C49 C50 1.4(10)
C48 C49 C50 C51 -0.4(9)
C49 C50 C51 N6 178.4(5)
C49 C50 C51 C46 -0.2(8)
C51 N6 C44 O4 -170.2(5)
C51 N6 C44 C45 9.5(6)
C51 N6 C68 C69 70.0(6)
C51 N6 C68 C75 -166.5(5)
C51 N6 C68 C81 -54.9(6)
C51 C46 C47 C48 1.3(8)
C52 C53 C54 C45 -4.9(10)
C52 C53 C54 C55 178.3(6)
C53 N7 N8 C55 0.4(6)
C53 N7 N8 C62 -177.9(5)
C53 C54 C55 O5 -179.3(5)
C53 C54 C55 N8 0.0(6)
C54 C45 C46 C47 -54.3(8)
C54 C45 C46 C51 125.8(5)
C54 C45 C57 C56 -8.8(7)
C54 C45 C57 C58 173.5(5)
C55 O5 C56 N9 -171.7(4)
C55 O5 C56 C57 6.2(7)
C55 N8 C62 C63 -19.2(10)
C55 N8 C62 C67 163.1(6)
C56 O5 C55 N8 171.0(5)
C56 O5 C55 C54 -9.7(7)
C56 N9 C59 O6 177.5(5)
C57 C45 C46 C47 67.6(7)
C57 C45 C46 C51 -112.3(5)
C57 C45 C54 C53 -170.8(6)
C57 C45 C54 C55 5.5(6)
C59 O6 C60 C61 -79.6(7)
C59 N9 C56 O5 0.4(7)
C59 N9 C56 C57 -177.5(5)
C60 O6 C59 N9 -0.3(8)
C62 N8 C55 O5 -2.9(9)
C62 N8 C55 C54 177.7(5)
C62 C63 C64 C65 0.9(12)
C63 C62 C67 C66 -1.6(11)
C63 C64 C65 C66 -1.4(12)
C64 C65 C66 C67 0.4(12)
C65 C66 C67 C62 1.1(11)
C67 C62 C63 C64 0.6(11)
C68 N6 C44 O4 -7.8(9)
C68 N6 C44 C45 171.9(4)
C68 N6 C51 C46 -169.1(5)
C68 N6 C51 C50 12.2(9)
C68 C69 C70 C71 175.5(5)
C68 C69 C74 C73 -175.8(5)
C68 C75 C76 C77 -173.1(5)
C68 C75 C80 C79 173.6(5)
C68 C81 C82 C83 -174.4(5)
C68 C81 C86 C85 175.6(5)
C69 C68 C75 C76 -22.8(7)
C69 C68 C75 C80 164.8(5)
C69 C68 C81 C82 -143.1(5)
C69 C68 C81 C86 44.0(6)
C69 C70 C71 C72 0.6(10)
C70 C69 C74 C73 0.3(8)
C70 C71 C72 C73 -0.9(10)
C71 C72 C73 C74 0.9(10)
C72 C73 C74 C69 -0.6(9)
C74 C69 C70 C71 -0.3(8)
C75 C68 C69 C70 132.6(5)
C75 C68 C69 C74 -51.6(6)
C75 C68 C81 C82 93.7(5)
C75 C68 C81 C86 -79.2(6)
C75 C76 C77 C78 -0.8(10)
C76 C75 C80 C79 1.0(9)
C76 C77 C78 C79 1.8(10)
C77 C78 C79 C80 -1.4(10)
C78 C79 C80 C75 0.0(10)
C80 C75 C76 C77 -0.6(9)
C81 C68 C69 C70 16.3(7)
C81 C68 C69 C74 -167.9(5)
C81 C68 C75 C76 101.5(6)
C81 C68 C75 C80 -70.9(6)
C81 C82 C83 C84 -0.7(9)
C82 C81 C86 C85 2.3(8)
C82 C83 C84 C85 1.8(10)
C83 C84 C85 C86 -0.8(10)
C84 C85 C86 C81 -1.3(9)
C86 C81 C82 C83 -1.3(8)
